data_1506803
loop_
_publ_author_name
'Caruso, Francesco'
'Tanski, Joseph'
'Villegas-Estrada, Adriel'
'Rossi, Miriam'

_publ_section_title
;
 Structural basis for antioxidant activity of trans-resveratrol: ab initio
 calculations and crystal and molecular structure.
;
_journal_issue 24
_journal_name_full 'Journal of agricultural and food chemistry'
_journal_page_first 7279
_journal_page_last 7285
_journal_paper_doi 10.1021/jf048794e
_journal_volume 52
_journal_year 2004
_chemical_formula_sum 'C14 H12 O3'
_chemical_formula_weight 228.24
_chemical_name_common resveratrol
_chemical_name_systematic
; 
  trans [2,5,4'-trihydroxydiphenyl] ethylene
;
_space_group_IT_number 14
_symmetry_cell_setting monoclinic
_symmetry_space_group_name_Hall '-P 2ybc'
_symmetry_space_group_name_H-M 'P 1 21/c 1'
_atom_sites_solution_hydrogens geom
_atom_sites_solution_primary direct
_atom_sites_solution_secondary difmap
_audit_creation_method SHELXL-97
_cell_angle_alpha 90.00
_cell_angle_beta 92.748(2)
_cell_angle_gamma 90.00
_cell_formula_units_Z 4
_cell_length_a 4.3791(5)
_cell_length_b 9.2158(11)
_cell_length_c 26.681(3)
_cell_measurement_temperature 243(2)
_cell_volume 1075.5(2)
_computing_cell_refinement 'Bruker SMART'
_computing_data_collection 'Bruker SMART'
_computing_data_reduction 'Bruker SHELXTL'
_computing_molecular_graphics 'Bruker SHELXTL'
_computing_publication_material 'Bruker SHELXTL'
_computing_structure_refinement 'SHELXL-97 (Sheldrick, 1997)'
_computing_structure_solution 'SHELXS-97 (Sheldrick, 1990)'
_diffrn_ambient_temperature 243(2)
_diffrn_measured_fraction_theta_full 0.933
_diffrn_measured_fraction_theta_max 0.933
_diffrn_measurement_device_type 'CCD area detector'
_diffrn_measurement_method 'phi and omega scans'
_diffrn_radiation_monochromator graphite
_diffrn_radiation_source 'fine-focus sealed tube'
_diffrn_radiation_type MoK\a
_diffrn_radiation_wavelength 0.71073
_diffrn_reflns_av_R_equivalents 0.0567
_diffrn_reflns_av_sigmaI/netI 0.0827
_diffrn_reflns_limit_h_max 5
_diffrn_reflns_limit_h_min -2
_diffrn_reflns_limit_k_max 11
_diffrn_reflns_limit_k_min -12
_diffrn_reflns_limit_l_max 34
_diffrn_reflns_limit_l_min -35
_diffrn_reflns_number 7259
_diffrn_reflns_theta_full 28.30
_diffrn_reflns_theta_max 28.30
_diffrn_reflns_theta_min 1.53
_exptl_absorpt_coefficient_mu 0.099
_exptl_absorpt_correction_T_max 0.9902
_exptl_absorpt_correction_T_min 0.9805
_exptl_absorpt_correction_type none
_exptl_crystal_colour colorless
_exptl_crystal_density_diffrn 1.410
_exptl_crystal_density_method 'not measured'
_exptl_crystal_description monoclinic
_exptl_crystal_F_000 480
_exptl_crystal_size_max 0.20
_exptl_crystal_size_mid 0.10
_exptl_crystal_size_min 0.10
_refine_diff_density_max 0.262
_refine_diff_density_min -0.426
_refine_diff_density_rms 0.054
_refine_ls_extinction_coef 0.010(3)
_refine_ls_extinction_expression Fc^*^=kFc[1+0.001xFc^2^\l^3^/sin(2\q)]^-1/4^
_refine_ls_extinction_method SHELXL
_refine_ls_goodness_of_fit_ref 1.018
_refine_ls_hydrogen_treatment mixed
_refine_ls_matrix_type full
_refine_ls_number_parameters 155
_refine_ls_number_reflns 2491
_refine_ls_number_restraints 0
_refine_ls_restrained_S_all 1.018
_refine_ls_R_factor_all 0.1355
_refine_ls_R_factor_gt 0.0602
_refine_ls_shift/su_max 0.000
_refine_ls_shift/su_mean 0.000
_refine_ls_structure_factor_coef Fsqd
_refine_ls_weighting_details 'calc w=1/[\s^2^(Fo^2^)+(0.0650P)^2^+0.0000P] where P=(Fo^2^+2Fc^2^)/3'
_refine_ls_weighting_scheme calc
_refine_ls_wR_factor_gt 0.1298
_refine_ls_wR_factor_ref 0.1509
_reflns_number_gt 1254
_reflns_number_total 2491
_reflns_threshold_expression >2sigma(I)
_cod_data_source_file jf048794esi20040719_010011.cif
_cod_data_source_block ress20
_cod_depositor_comments
;
The following automatic conversions were performed:

'_symmetry_cell_setting' value 'Monoclinic' changed to 'monoclinic'
according to /home/saulius/struct/CIF-dictionaries/cif_core.dic
dictionary named 'cif_core.dic' version 2.4.1 from 2010-06-29.

Automatic conversion script
Id: cif_fix_values 1715 2011-07-08 13:25:40Z adriana 
;
_cod_original_sg_symbol_H-M P2(1)/c
_cod_database_code 1506803

loop_
_symmetry_equiv_pos_as_xyz
'x, y, z'
'-x, y+1/2, -z+1/2'
'-x, -y, -z'
'x, -y-1/2, z-1/2'

loop_
_atom_site_label
_atom_site_type_symbol
_atom_site_fract_x
_atom_site_fract_y
_atom_site_fract_z
_atom_site_U_iso_or_equiv
_atom_site_adp_type
_atom_site_occupancy
_atom_site_symmetry_multiplicity
_atom_site_calc_flag
_atom_site_refinement_flags
O1 O 0.4547(5) 0.2378(2) 0.09217(7) 0.0679(7) Uani 1 1 d .
H1A H 0.4215 0.1531 0.0829 0.102 Uiso 1 1 calc R
O2 O -0.3899(4) 0.47941(19) 0.45358(7) 0.0469(5) Uani 1 1 d .
H2B H -0.4292 0.4770 0.4837 0.070 Uiso 1 1 calc R
O3 O 0.2841(4) 0.10177(19) 0.51153(6) 0.0386(5) Uani 1 1 d .
H3A H 0.4118 0.0447 0.5007 0.058 Uiso 1 1 calc R
C1 C 0.3777(6) 0.2531(3) 0.14162(9) 0.0415(7) Uani 1 1 d .
C2 C 0.1910(6) 0.3644(3) 0.15521(11) 0.0485(8) Uani 1 1 d .
H2A H 0.1140 0.4308 0.1310 0.058 Uiso 1 1 calc R
C3 C 0.1177(6) 0.3778(3) 0.20443(10) 0.0462(7) Uani 1 1 d .
H3B H -0.0092 0.4547 0.2135 0.055 Uiso 1 1 calc R
C4 C 0.2251(5) 0.2810(3) 0.24149(9) 0.0333(6) Uani 1 1 d .
C5 C 0.4159(6) 0.1696(3) 0.22628(9) 0.0373(7) Uani 1 1 d .
H5A H 0.4940 0.1024 0.2501 0.045 Uiso 1 1 calc R
C6 C 0.4917(6) 0.1564(3) 0.17715(9) 0.0423(7) Uani 1 1 d .
H6A H 0.6218 0.0810 0.1677 0.051 Uiso 1 1 calc R
C7 C 0.1310(5) 0.2994(3) 0.29284(9) 0.0363(6) Uani 1 1 d .
H7A H -0.0185 0.3707 0.2975 0.044 Uiso 1 1 calc R
C8 C 0.2293(5) 0.2283(3) 0.33401(9) 0.0336(6) Uani 1 1 d .
H8A H 0.3795 0.1569 0.3300 0.040 Uiso 1 1 calc R
C9 C 0.1266(5) 0.2502(3) 0.38503(9) 0.0305(6) Uani 1 1 d .
C10 C -0.0854(5) 0.3576(3) 0.39617(9) 0.0332(6) Uani 1 1 d .
H10A H -0.1671 0.4180 0.3705 0.040 Uiso 1 1 calc R
C11 C -0.1742(5) 0.3751(3) 0.44419(9) 0.0313(6) Uani 1 1 d .
C12 C -0.0555(5) 0.2889(3) 0.48326(9) 0.0316(6) Uani 1 1 d .
H12A H -0.1179 0.3015 0.5162 0.038 Uiso 1 1 calc R
C13 C 0.1572(5) 0.1843(3) 0.47211(9) 0.0313(6) Uani 1 1 d .
C14 C 0.2472(5) 0.1629(3) 0.42403(9) 0.0306(6) Uani 1 1 d .
H14A H 0.3895 0.0899 0.4174 0.037 Uiso 1 1 calc R

loop_
_atom_site_aniso_label
_atom_site_aniso_U_11
_atom_site_aniso_U_22
_atom_site_aniso_U_33
_atom_site_aniso_U_23
_atom_site_aniso_U_13
_atom_site_aniso_U_12
O1 0.1275(19) 0.0484(14) 0.0275(12) -0.0005(9) 0.0015(12) -0.0337(13)
O2 0.0404(10) 0.0343(11) 0.0663(13) -0.0099(10) 0.0071(9) 0.0083(9)
O3 0.0448(9) 0.0306(10) 0.0403(11) 0.0029(8) 0.0025(8) 0.0105(9)
C1 0.0622(17) 0.0324(16) 0.0291(16) 0.0041(13) -0.0061(13) -0.0168(15)
C2 0.0534(17) 0.047(2) 0.0435(18) 0.0237(15) -0.0094(14) -0.0024(14)
C3 0.0471(15) 0.0459(19) 0.0454(18) 0.0161(14) 0.0016(14) 0.0054(14)
C4 0.0373(13) 0.0311(15) 0.0313(15) 0.0035(12) -0.0009(11) -0.0062(12)
C5 0.0529(15) 0.0280(15) 0.0302(15) 0.0031(12) -0.0056(12) -0.0017(13)
C6 0.0658(17) 0.0290(16) 0.0319(16) -0.0011(12) 0.0006(14) 0.0017(13)
C7 0.0365(13) 0.0321(16) 0.0404(16) 0.0035(13) 0.0029(12) 0.0010(12)
C8 0.0353(12) 0.0282(14) 0.0372(16) -0.0024(12) 0.0009(11) 0.0011(12)
C9 0.0304(12) 0.0240(14) 0.0370(15) -0.0037(11) 0.0020(11) -0.0057(11)
C10 0.0327(12) 0.0296(16) 0.0372(16) 0.0042(12) -0.0004(12) -0.0012(11)
C11 0.0266(11) 0.0250(14) 0.0427(16) -0.0042(12) 0.0043(11) -0.0001(11)
C12 0.0325(12) 0.0287(15) 0.0340(15) -0.0042(12) 0.0048(11) -0.0028(11)
C13 0.0324(13) 0.0276(14) 0.0339(15) 0.0000(11) 0.0002(11) -0.0012(11)
C14 0.0337(12) 0.0239(14) 0.0341(15) -0.0045(11) -0.0003(11) 0.0013(11)

loop_
_atom_type_symbol
_atom_type_description
_atom_type_scat_dispersion_real
_atom_type_scat_dispersion_imag
_atom_type_scat_source
C C 0.0033 0.0016 'International Tables Vol C Tables 4.2.6.8 and 6.1.1.4'
H H 0.0000 0.0000 'International Tables Vol C Tables 4.2.6.8 and 6.1.1.4'
O O 0.0106 0.0060 'International Tables Vol C Tables 4.2.6.8 and 6.1.1.4'

loop_
_geom_angle_atom_site_label_1
_geom_angle_atom_site_label_2
_geom_angle_atom_site_label_3
_geom_angle
C2 C1 C6 120.2(3)
C2 C1 O1 120.2(2)
C6 C1 O1 119.6(3)
C1 C2 C3 119.3(3)
C2 C3 C4 122.3(3)
C3 C4 C5 116.7(2)
C3 C4 C7 119.3(2)
C5 C4 C7 123.9(2)
C6 C5 C4 121.2(2)
C5 C6 C1 120.2(3)
C8 C7 C4 128.5(3)
C7 C8 C9 126.5(2)
C10 C9 C14 118.7(2)
C10 C9 C8 122.0(2)
C14 C9 C8 119.3(2)
C11 C10 C9 120.3(2)
C10 C11 O2 118.8(2)
C10 C11 C12 121.5(2)
O2 C11 C12 119.8(2)
C13 C12 C11 117.9(2)
C14 C13 C12 121.8(2)
C14 C13 O3 120.4(2)
C12 C13 O3 117.8(2)
C13 C14 C9 119.8(2)

loop_
_geom_bond_atom_site_label_1
_geom_bond_atom_site_label_2
_geom_bond_distance
O1 C1 1.385(3)
O2 C11 1.379(3)
O3 C13 1.392(3)
C1 C2 1.371(4)
C1 C6 1.377(4)
C2 C3 1.372(4)
C3 C4 1.396(3)
C4 C5 1.396(4)
C4 C7 1.460(3)
C5 C6 1.373(3)
C7 C8 1.333(3)
C8 C9 1.468(3)
C9 C10 1.398(3)
C9 C14 1.399(3)
C10 C11 1.366(3)
C11 C12 1.391(3)
C12 C13 1.383(3)
C13 C14 1.374(3)

loop_
_cod_related_entry_id
_cod_related_entry_code
_cod_related_entry_database
1 392875 ChemSpider
